data_7038534
loop_
_publ_author_name
'Brown, Jessie L.'
'Montgomery, Ashley C.'
'Samaan, Christopher A.'
'Janicke, Michael T.'
'Scott, Brian L.'
'Gaunt, Andrew J.'

_publ_section_title
;
 Synthesis and characterization of potassium aryl- and alkyl-substituted
 silylchalcogenolate ligands.
;
_journal_issue 24
_journal_name_full 'Dalton transactions (Cambridge, England : 2003)'
_journal_page_first 9841
_journal_page_last 9852
_journal_paper_doi 10.1039/c5dt04433b
_journal_volume 45
_journal_year 2016
_chemical_formula_sum 'C30 H47 K O6.5 S Si'
_chemical_formula_weight 610.93
_chemical_name_systematic
; 
 ? 
;
_space_group_IT_number 13
_symmetry_cell_setting monoclinic
_symmetry_space_group_name_Hall '-P 2yac'
_symmetry_space_group_name_H-M 'P 1 2/n 1'
_atom_sites_solution_hydrogens geom
_atom_sites_solution_primary direct
_atom_sites_solution_secondary difmap
_audit_creation_method SHELXL-97
_audit_update_record
;
2015-11-09 deposited with the CCDC.
2016-02-15 downloaded from the CCDC.
;
_cell_angle_alpha 90.00
_cell_angle_beta 102.188(3)
_cell_angle_gamma 90.00
_cell_formula_units_Z 8
_cell_length_a 25.991(6)
_cell_length_b 9.800(2)
_cell_length_c 26.079(6)
_cell_measurement_temperature 140(1)
_cell_volume 6493(2)
_computing_cell_refinement 'SAINT+, v. 7.66a (Bruker AXS, 2009)'
_computing_data_collection 'APEX II, v. 7.0 (Bruker AXS, 2009)'
_computing_data_reduction 'SAINT+, v. 7.66a (Bruker AXS, 2009)'
_computing_molecular_graphics 'SHELXTL, v. 6.14, (Bruker AXS, 2000)'
_computing_publication_material 'SHELXTL, v. 6.14, (Bruker AXS, 2000)'
_computing_structure_refinement 'SHELXL-97 (Sheldrick, 1997)'
_computing_structure_solution 'SHELXS-97 (Sheldrick, 1990)'
_diffrn_ambient_temperature 140(1)
_diffrn_measured_fraction_theta_full 1.000
_diffrn_measured_fraction_theta_max 0.999
_diffrn_measurement_device_type 'Bruker D8 with APEXII CCD'
_diffrn_measurement_method '\w scans'
_diffrn_radiation_monochromator graphite
_diffrn_radiation_source 'fine-focus sealed tube'
_diffrn_radiation_type MoK\a
_diffrn_radiation_wavelength 0.71073
_diffrn_reflns_av_R_equivalents 0.0501
_diffrn_reflns_av_sigmaI/netI 0.0398
_diffrn_reflns_limit_h_max 31
_diffrn_reflns_limit_h_min -31
_diffrn_reflns_limit_k_max 11
_diffrn_reflns_limit_k_min -11
_diffrn_reflns_limit_l_max 31
_diffrn_reflns_limit_l_min -31
_diffrn_reflns_number 62353
_diffrn_reflns_theta_full 25.00
_diffrn_reflns_theta_max 25.35
_diffrn_reflns_theta_min 2.01
_diffrn_standards_decay_% 0
_diffrn_standards_interval_count 0
_diffrn_standards_interval_time 0
_diffrn_standards_number 0
_exptl_absorpt_coefficient_mu 0.305
_exptl_absorpt_correction_T_max 0.9939
_exptl_absorpt_correction_T_min 0.8980
_exptl_absorpt_correction_type multi-scan
_exptl_absorpt_process_details 'SADABS v. 2.03 (Sheldrick, 2008)'
_exptl_crystal_colour colorless
_exptl_crystal_density_diffrn 1.250
_exptl_crystal_density_method 'not measured'
_exptl_crystal_description plate
_exptl_crystal_F_000 2624
_exptl_crystal_size_max 0.36
_exptl_crystal_size_mid 0.13
_exptl_crystal_size_min 0.02
_platon_squeeze_details
;
;
_refine_diff_density_max 0.410
_refine_diff_density_min -0.291
_refine_diff_density_rms 0.049
_refine_ls_extinction_method none
_refine_ls_goodness_of_fit_ref 1.149
_refine_ls_hydrogen_treatment constr
_refine_ls_matrix_type full
_refine_ls_number_parameters 673
_refine_ls_number_reflns 11888
_refine_ls_number_restraints 0
_refine_ls_restrained_S_all 1.149
_refine_ls_R_factor_all 0.0548
_refine_ls_R_factor_gt 0.0396
_refine_ls_shift/su_max 0.002
_refine_ls_shift/su_mean 0.000
_refine_ls_structure_factor_coef Fsqd
_refine_ls_weighting_details 'calc w=1/[\s^2^(Fo^2^)+(0.0430P)^2^+0.0000P] where P=(Fo^2^+2Fc^2^)/3'
_refine_ls_weighting_scheme calc
_refine_ls_wR_factor_gt 0.0892
_refine_ls_wR_factor_ref 0.0936
_reflns_number_gt 9437
_reflns_number_total 11888
_reflns_threshold_expression >2sigma(I)
_cod_data_source_file c5dt04433b2.cif
_cod_data_source_block apx2133s
_cod_depositor_comments 'Adding full bibliography for 7038530--7038536.cif.'
_cod_original_sg_symbol_H-M 'P 2/n'
_cod_original_formula_sum 'C30 H47 K O6.50 S Si'
_cod_database_code 7038534

loop_
_symmetry_equiv_pos_as_xyz
'x, y, z'
'-x+1/2, y, -z+1/2'
'-x, -y, -z'
'x-1/2, -y, z-1/2'

loop_
_atom_site_label
_atom_site_type_symbol
_atom_site_fract_x
_atom_site_fract_y
_atom_site_fract_z
_atom_site_U_iso_or_equiv
_atom_site_adp_type
_atom_site_occupancy
_atom_site_symmetry_multiplicity
_atom_site_calc_flag
_atom_site_refinement_flags
S1 S 0.53911(2) 0.32090(5) 0.779502(19) 0.02287(12) Uani 1 1 d .
S2 S 0.281638(19) 0.96170(5) 0.539464(19) 0.02095(12) Uani 1 1 d .
K1 K 0.615349(19) 0.56596(4) 0.769679(17) 0.02567(12) Uani 1 1 d .
K2 K 0.275445(17) 0.70426(4) 0.615962(18) 0.02573(12) Uani 1 1 d .
Si1 Si 0.51521(2) 0.32228(5) 0.84967(2) 0.01503(12) Uani 1 1 d .
Si2 Si 0.35202(2) 0.96189(5) 0.51539(2) 0.01529(12) Uani 1 1 d .
O1 O 0.59113(5) 0.47912(13) 0.66466(5) 0.0215(3) Uani 1 1 d .
O2 O 0.66989(5) 0.33528(13) 0.73595(5) 0.0200(3) Uani 1 1 d .
O3 O 0.69345(5) 0.42898(13) 0.84011(5) 0.0224(3) Uani 1 1 d .
O4 O 0.67356(6) 0.70081(14) 0.86203(5) 0.0285(3) Uani 1 1 d .
O5 O 0.59426(6) 0.84078(14) 0.79249(6) 0.0337(4) Uani 1 1 d .
O6 O 0.57285(5) 0.75351(14) 0.68887(6) 0.0274(3) Uani 1 1 d .
O7 O 0.19696(5) 0.49528(14) 0.57534(5) 0.0259(3) Uani 1 1 d .
O8 O 0.30443(6) 0.43476(14) 0.59941(6) 0.0306(4) Uani 1 1 d .
O9 O 0.37078(5) 0.58289(14) 0.67760(5) 0.0265(3) Uani 1 1 d .
O10 O 0.34245(5) 0.84995(13) 0.69573(5) 0.0205(3) Uani 1 1 d .
O11 O 0.23601(5) 0.92468(13) 0.66865(5) 0.0206(3) Uani 1 1 d .
O12 O 0.16891(5) 0.76490(13) 0.59229(5) 0.0224(3) Uani 1 1 d .
C1 C 0.62283(8) 0.3754(2) 0.64922(8) 0.0264(5) Uani 1 1 d .
H1A H 0.6549 0.4149 0.6423 0.032 Uiso 1 1 calc R
H1B H 0.6040 0.3318 0.6174 0.032 Uiso 1 1 calc R
C2 C 0.63583(8) 0.2732(2) 0.69204(8) 0.0262(5) Uani 1 1 d .
H2A H 0.6039 0.2420 0.7020 0.031 Uiso 1 1 calc R
H2B H 0.6531 0.1950 0.6802 0.031 Uiso 1 1 calc R
C3 C 0.68170(8) 0.2453(2) 0.77978(8) 0.0250(5) Uani 1 1 d .
H3A H 0.6974 0.1622 0.7700 0.030 Uiso 1 1 calc R
H3B H 0.6496 0.2214 0.7911 0.030 Uiso 1 1 calc R
C4 C 0.71898(8) 0.3145(2) 0.82335(8) 0.0276(5) Uani 1 1 d .
H4A H 0.7299 0.2516 0.8523 0.033 Uiso 1 1 calc R
H4B H 0.7501 0.3439 0.8114 0.033 Uiso 1 1 calc R
C5 C 0.72601(9) 0.5009(2) 0.88217(8) 0.0338(6) Uani 1 1 d .
H5A H 0.7546 0.5453 0.8700 0.041 Uiso 1 1 calc R
H5B H 0.7410 0.4380 0.9100 0.041 Uiso 1 1 calc R
C6 C 0.69302(9) 0.6052(2) 0.90218(8) 0.0356(6) Uani 1 1 d .
H6A H 0.6639 0.5606 0.9132 0.043 Uiso 1 1 calc R
H6B H 0.7140 0.6518 0.9323 0.043 Uiso 1 1 calc R
C7 C 0.64088(10) 0.8007(3) 0.87965(9) 0.0425(6) Uani 1 1 d .
H7A H 0.6601 0.8443 0.9113 0.051 Uiso 1 1 calc R
H7B H 0.6100 0.7570 0.8876 0.051 Uiso 1 1 calc R
C8 C 0.62466(10) 0.9046(2) 0.83774(10) 0.0454(7) Uani 1 1 d .
H8A H 0.6041 0.9754 0.8499 0.054 Uiso 1 1 calc R
H8B H 0.6556 0.9466 0.8292 0.054 Uiso 1 1 calc R
C9 C 0.57894(10) 0.9343(2) 0.75015(10) 0.0423(6) Uani 1 1 d .
H9A H 0.6098 0.9689 0.7391 0.051 Uiso 1 1 calc R
H9B H 0.5603 1.0109 0.7613 0.051 Uiso 1 1 calc R
C10 C 0.54408(9) 0.8616(2) 0.70580(10) 0.0410(6) Uani 1 1 d .
H10A H 0.5135 0.8255 0.7171 0.049 Uiso 1 1 calc R
H10B H 0.5320 0.9246 0.6771 0.049 Uiso 1 1 calc R
C11 C 0.54310(8) 0.6842(2) 0.64424(9) 0.0336(5) Uani 1 1 d .
H11A H 0.5302 0.7490 0.6164 0.040 Uiso 1 1 calc R
H11B H 0.5131 0.6390 0.6534 0.040 Uiso 1 1 calc R
C12 C 0.57779(9) 0.5815(2) 0.62620(8) 0.0316(5) Uani 1 1 d .
H12A H 0.5596 0.5412 0.5934 0.038 Uiso 1 1 calc R
H12B H 0.6095 0.6256 0.6204 0.038 Uiso 1 1 calc R
C13 C 0.44443(7) 0.25445(19) 0.84110(7) 0.0184(4) Uani 1 1 d .
C14 C 0.41031(8) 0.3284(2) 0.79424(9) 0.0314(5) Uani 1 1 d .
H14A H 0.3753 0.2915 0.7876 0.047 Uiso 1 1 calc R
H14B H 0.4251 0.3160 0.7638 0.047 Uiso 1 1 calc R
H14C H 0.4091 0.4240 0.8020 0.047 Uiso 1 1 calc R
C15 C 0.42018(8) 0.2786(2) 0.88894(8) 0.0256(5) Uani 1 1 d .
H15A H 0.3839 0.2513 0.8809 0.038 Uiso 1 1 calc R
H15B H 0.4226 0.3737 0.8980 0.038 Uiso 1 1 calc R
H15C H 0.4389 0.2259 0.9180 0.038 Uiso 1 1 calc R
C16 C 0.44392(8) 0.10171(19) 0.82827(8) 0.0232(5) Uani 1 1 d .
H16A H 0.4631 0.0526 0.8581 0.035 Uiso 1 1 calc R
H16B H 0.4601 0.0873 0.7988 0.035 Uiso 1 1 calc R
H16C H 0.4082 0.0696 0.8198 0.035 Uiso 1 1 calc R
C17 C 0.51394(7) 0.50108(19) 0.87744(7) 0.0167(4) Uani 1 1 d .
C18 C 0.50042(8) 0.6127(2) 0.84418(8) 0.0249(5) Uani 1 1 d .
H18 H 0.4941 0.5987 0.8081 0.030 Uiso 1 1 calc R
C19 C 0.49605(8) 0.7436(2) 0.86281(9) 0.0306(5) Uani 1 1 d .
H19 H 0.4867 0.8159 0.8396 0.037 Uiso 1 1 calc R
C20 C 0.50576(8) 0.7657(2) 0.91628(9) 0.0296(5) Uani 1 1 d .
H20 H 0.5026 0.8530 0.9292 0.036 Uiso 1 1 calc R
C21 C 0.52008(8) 0.6592(2) 0.95044(9) 0.0275(5) Uani 1 1 d .
H21 H 0.5271 0.6747 0.9864 0.033 Uiso 1 1 calc R
C22 C 0.52404(7) 0.5278(2) 0.93121(8) 0.0217(4) Uani 1 1 d .
H22 H 0.5336 0.4563 0.9547 0.026 Uiso 1 1 calc R
C23 C 0.56207(7) 0.22308(18) 0.90255(7) 0.0170(4) Uani 1 1 d .
C24 C 0.61611(7) 0.2381(2) 0.90492(8) 0.0207(4) Uani 1 1 d .
H24 H 0.6271 0.2959 0.8811 0.025 Uiso 1 1 calc R
C25 C 0.65357(8) 0.1702(2) 0.94146(8) 0.0254(5) Uani 1 1 d .
H25 H 0.6891 0.1840 0.9422 0.030 Uiso 1 1 calc R
C26 C 0.63871(8) 0.0820(2) 0.97692(8) 0.0283(5) Uani 1 1 d .
H26 H 0.6639 0.0349 1.0011 0.034 Uiso 1 1 calc R
C27 C 0.58594(8) 0.0651(2) 0.97584(8) 0.0284(5) Uani 1 1 d .
H27 H 0.5753 0.0061 0.9996 0.034 Uiso 1 1 calc R
C28 C 0.54842(8) 0.1352(2) 0.93964(8) 0.0229(5) Uani 1 1 d .
H28 H 0.5130 0.1232 0.9401 0.027 Uiso 1 1 calc R
C29 C 0.21977(10) 0.3978(2) 0.54693(9) 0.0385(6) Uani 1 1 d .
H29A H 0.2313 0.4418 0.5180 0.046 Uiso 1 1 calc R
H29B H 0.1940 0.3288 0.5327 0.046 Uiso 1 1 calc R
C30 C 0.26566(10) 0.3330(2) 0.58276(10) 0.0427(6) Uani 1 1 d .
H30A H 0.2547 0.2937 0.6129 0.051 Uiso 1 1 calc R
H30B H 0.2800 0.2606 0.5645 0.051 Uiso 1 1 calc R
C31 C 0.35152(9) 0.3768(2) 0.62955(10) 0.0395(6) Uani 1 1 d .
H31A H 0.3653 0.3091 0.6089 0.047 Uiso 1 1 calc R
H31B H 0.3441 0.3322 0.6604 0.047 Uiso 1 1 calc R
C32 C 0.39108(9) 0.4870(2) 0.64562(9) 0.0350(6) Uani 1 1 d .
H32A H 0.4238 0.4484 0.6651 0.042 Uiso 1 1 calc R
H32B H 0.3982 0.5324 0.6148 0.042 Uiso 1 1 calc R
C33 C 0.40860(8) 0.6852(2) 0.69677(9) 0.0313(5) Uani 1 1 d .
H33A H 0.4186 0.7321 0.6676 0.038 Uiso 1 1 calc R
H33B H 0.4399 0.6438 0.7180 0.038 Uiso 1 1 calc R
C34 C 0.38551(8) 0.7844(2) 0.72896(8) 0.0322(5) Uani 1 1 d .
H34A H 0.3737 0.7372 0.7571 0.039 Uiso 1 1 calc R
H34B H 0.4117 0.8513 0.7444 0.039 Uiso 1 1 calc R
C35 C 0.32177(8) 0.9608(2) 0.72030(8) 0.0258(5) Uani 1 1 d .
H35A H 0.3490 1.0284 0.7319 0.031 Uiso 1 1 calc R
H35B H 0.3093 0.9285 0.7507 0.031 Uiso 1 1 calc R
C36 C 0.27732(8) 1.0228(2) 0.68150(8) 0.0248(5) Uani 1 1 d .
H36A H 0.2646 1.1036 0.6964 0.030 Uiso 1 1 calc R
H36B H 0.2892 1.0493 0.6501 0.030 Uiso 1 1 calc R
C37 C 0.19185(7) 0.9792(2) 0.63268(8) 0.0230(5) Uani 1 1 d .
H37A H 0.2024 1.0083 0.6009 0.028 Uiso 1 1 calc R
H37B H 0.1782 1.0578 0.6481 0.028 Uiso 1 1 calc R
C38 C 0.15031(8) 0.8718(2) 0.62003(8) 0.0270(5) Uani 1 1 d .
H38A H 0.1421 0.8367 0.6521 0.032 Uiso 1 1 calc R
H38B H 0.1185 0.9105 0.5988 0.032 Uiso 1 1 calc R
C39 C 0.13060(8) 0.6603(2) 0.57680(9) 0.0323(5) Uani 1 1 d .
H39A H 0.0983 0.6996 0.5568 0.039 Uiso 1 1 calc R
H39B H 0.1229 0.6160 0.6076 0.039 Uiso 1 1 calc R
C40 C 0.15174(8) 0.5590(2) 0.54414(8) 0.0309(5) Uani 1 1 d .
H40A H 0.1252 0.4908 0.5310 0.037 Uiso 1 1 calc R
H40B H 0.1612 0.6042 0.5143 0.037 Uiso 1 1 calc R
C41 C 0.34406(7) 1.03423(19) 0.44554(7) 0.0186(4) Uani 1 1 d .
C42 C 0.29817(8) 0.9582(2) 0.41053(8) 0.0266(5) Uani 1 1 d .
H42A H 0.2928 0.9931 0.3754 0.040 Uiso 1 1 calc R
H42B H 0.2668 0.9714 0.4238 0.040 Uiso 1 1 calc R
H42C H 0.3062 0.8626 0.4105 0.040 Uiso 1 1 calc R
C43 C 0.32954(8) 1.1862(2) 0.44579(8) 0.0266(5) Uani 1 1 d .
H43A H 0.3214 1.2198 0.4104 0.040 Uiso 1 1 calc R
H43B H 0.3587 1.2364 0.4658 0.040 Uiso 1 1 calc R
H43C H 0.2994 1.1971 0.4613 0.040 Uiso 1 1 calc R
C44 C 0.39245(8) 1.0154(2) 0.42145(8) 0.0241(5) Uani 1 1 d .
H44A H 0.4009 0.9201 0.4209 0.036 Uiso 1 1 calc R
H44B H 0.4217 1.0639 0.4421 0.036 Uiso 1 1 calc R
H44C H 0.3851 1.0504 0.3863 0.036 Uiso 1 1 calc R
C45 C 0.37785(7) 0.78185(19) 0.51240(7) 0.0168(4) Uani 1 1 d .
C46 C 0.34309(8) 0.6720(2) 0.50164(8) 0.0240(5) Uani 1 1 d .
H46 H 0.3071 0.6884 0.4960 0.029 Uiso 1 1 calc R
C47 C 0.36057(9) 0.5391(2) 0.49904(8) 0.0282(5) Uani 1 1 d .
H47 H 0.3365 0.4679 0.4919 0.034 Uiso 1 1 calc R
C48 C 0.41351(9) 0.5129(2) 0.50700(8) 0.0272(5) Uani 1 1 d .
H48 H 0.4254 0.4238 0.5055 0.033 Uiso 1 1 calc R
C49 C 0.44903(9) 0.6190(2) 0.51721(8) 0.0285(5) Uani 1 1 d .
H49 H 0.4849 0.6015 0.5226 0.034 Uiso 1 1 calc R
C50 C 0.43119(8) 0.7523(2) 0.51941(8) 0.0239(5) Uani 1 1 d .
H50 H 0.4555 0.8232 0.5257 0.029 Uiso 1 1 calc R
C51 C 0.40545(7) 1.05585(18) 0.56374(7) 0.0158(4) Uani 1 1 d .
C52 C 0.40627(8) 1.0401(2) 0.61715(7) 0.0204(4) Uani 1 1 d .
H52 H 0.3817 0.9829 0.6273 0.024 Uiso 1 1 calc R
C53 C 0.44253(8) 1.1070(2) 0.65552(8) 0.0251(5) Uani 1 1 d .
H53 H 0.4418 1.0940 0.6907 0.030 Uiso 1 1 calc R
C54 C 0.47965(8) 1.1925(2) 0.64208(8) 0.0266(5) Uani 1 1 d .
H54 H 0.5035 1.2388 0.6678 0.032 Uiso 1 1 calc R
C55 C 0.48081(8) 1.2082(2) 0.58983(8) 0.0290(5) Uani 1 1 d .
H55 H 0.5060 1.2643 0.5802 0.035 Uiso 1 1 calc R
C56 C 0.44445(8) 1.1406(2) 0.55146(8) 0.0237(5) Uani 1 1 d .
H56 H 0.4461 1.1520 0.5164 0.028 Uiso 1 1 calc R

loop_
_atom_site_aniso_label
_atom_site_aniso_U_11
_atom_site_aniso_U_22
_atom_site_aniso_U_33
_atom_site_aniso_U_23
_atom_site_aniso_U_13
_atom_site_aniso_U_12
S1 0.0244(3) 0.0265(3) 0.0184(3) -0.0032(2) 0.0060(2) -0.0017(2)
S2 0.0170(3) 0.0243(3) 0.0228(3) -0.0028(2) 0.0071(2) -0.0026(2)
K1 0.0377(3) 0.0164(2) 0.0195(2) -0.00162(18) -0.0016(2) 0.0046(2)
K2 0.0198(2) 0.0185(2) 0.0359(3) -0.0049(2) -0.0010(2) 0.00104(19)
Si1 0.0145(3) 0.0138(3) 0.0157(3) -0.0022(2) 0.0008(2) -0.0002(2)
Si2 0.0147(3) 0.0158(3) 0.0153(3) -0.0024(2) 0.0029(2) -0.0025(2)
O1 0.0200(7) 0.0280(8) 0.0167(7) -0.0010(6) 0.0040(6) 0.0032(6)
O2 0.0190(7) 0.0177(7) 0.0227(7) -0.0016(6) 0.0026(6) -0.0014(6)
O3 0.0167(7) 0.0257(8) 0.0221(7) 0.0013(6) -0.0019(6) -0.0029(6)
O4 0.0343(9) 0.0299(8) 0.0230(8) -0.0088(7) 0.0103(7) -0.0064(7)
O5 0.0366(9) 0.0201(8) 0.0456(10) -0.0102(7) 0.0115(8) -0.0032(7)
O6 0.0200(8) 0.0251(8) 0.0343(9) 0.0064(7) -0.0007(7) 0.0064(6)
O7 0.0314(8) 0.0242(8) 0.0196(7) -0.0002(6) -0.0002(6) -0.0025(6)
O8 0.0338(9) 0.0198(8) 0.0368(9) -0.0028(7) 0.0042(7) 0.0050(7)
O9 0.0247(8) 0.0276(8) 0.0276(8) -0.0020(6) 0.0065(6) 0.0061(6)
O10 0.0190(7) 0.0251(8) 0.0163(7) -0.0031(6) 0.0013(6) 0.0035(6)
O11 0.0188(7) 0.0232(8) 0.0200(7) 0.0022(6) 0.0044(6) 0.0026(6)
O12 0.0163(7) 0.0260(8) 0.0242(8) 0.0014(6) 0.0022(6) -0.0025(6)
C1 0.0198(11) 0.0380(13) 0.0214(11) -0.0100(10) 0.0045(9) 0.0014(10)
C2 0.0210(11) 0.0237(11) 0.0341(13) -0.0148(10) 0.0064(10) 0.0001(9)
C3 0.0234(11) 0.0168(11) 0.0361(13) 0.0036(9) 0.0096(10) 0.0075(9)
C4 0.0188(11) 0.0329(13) 0.0300(12) 0.0105(10) 0.0025(9) 0.0077(9)
C5 0.0295(13) 0.0446(15) 0.0216(12) 0.0006(10) -0.0077(10) -0.0052(11)
C6 0.0417(14) 0.0458(15) 0.0176(11) -0.0069(10) 0.0028(10) -0.0164(12)
C7 0.0492(16) 0.0448(15) 0.0367(14) -0.0221(12) 0.0165(12) -0.0055(13)
C8 0.0509(16) 0.0282(14) 0.0588(17) -0.0229(13) 0.0155(14) -0.0014(12)
C9 0.0373(14) 0.0174(12) 0.0700(18) -0.0018(12) 0.0062(13) 0.0077(11)
C10 0.0263(13) 0.0260(13) 0.0660(17) 0.0013(12) -0.0007(12) 0.0091(10)
C11 0.0245(12) 0.0403(14) 0.0315(13) 0.0092(11) -0.0042(10) 0.0042(10)
C12 0.0294(12) 0.0438(14) 0.0194(11) 0.0068(10) -0.0001(10) 0.0020(11)
C13 0.0147(10) 0.0185(10) 0.0205(11) -0.0033(8) 0.0002(8) -0.0016(8)
C14 0.0176(11) 0.0345(13) 0.0373(13) 0.0046(11) -0.0054(10) -0.0028(10)
C15 0.0167(10) 0.0245(12) 0.0365(13) -0.0098(10) 0.0076(9) -0.0031(9)
C16 0.0225(11) 0.0228(11) 0.0233(11) -0.0056(9) 0.0026(9) -0.0072(9)
C17 0.0116(9) 0.0182(10) 0.0198(10) -0.0017(8) 0.0021(8) -0.0008(8)
C18 0.0308(12) 0.0194(11) 0.0231(11) 0.0006(9) 0.0028(9) 0.0015(9)
C19 0.0357(13) 0.0181(11) 0.0375(14) 0.0028(10) 0.0064(11) 0.0050(10)
C20 0.0244(12) 0.0186(11) 0.0457(14) -0.0094(10) 0.0071(10) 0.0004(9)
C21 0.0277(12) 0.0253(12) 0.0286(12) -0.0115(10) 0.0035(10) -0.0019(9)
C22 0.0218(11) 0.0190(11) 0.0230(11) -0.0015(9) 0.0015(9) 0.0001(9)
C23 0.0189(10) 0.0123(10) 0.0183(10) -0.0065(8) 0.0009(8) 0.0011(8)
C24 0.0193(11) 0.0207(11) 0.0211(11) -0.0065(8) 0.0022(9) -0.0005(8)
C25 0.0165(10) 0.0320(12) 0.0251(11) -0.0123(10) -0.0013(9) 0.0033(9)
C26 0.0294(12) 0.0250(12) 0.0238(12) -0.0075(9) -0.0095(10) 0.0083(10)
C27 0.0351(13) 0.0234(12) 0.0229(11) 0.0039(9) -0.0020(10) -0.0028(10)
C28 0.0205(11) 0.0208(11) 0.0248(11) -0.0015(9) -0.0013(9) -0.0028(9)
C29 0.0480(15) 0.0323(14) 0.0331(13) -0.0146(11) 0.0034(12) -0.0070(11)
C30 0.0503(16) 0.0209(12) 0.0545(16) -0.0138(11) 0.0056(13) 0.0016(11)
C31 0.0427(15) 0.0273(13) 0.0471(15) -0.0008(11) 0.0060(12) 0.0155(11)
C32 0.0318(13) 0.0366(14) 0.0362(13) -0.0035(11) 0.0065(11) 0.0139(11)
C33 0.0181(11) 0.0415(14) 0.0310(12) -0.0015(11) -0.0022(9) 0.0057(10)
C34 0.0247(12) 0.0440(14) 0.0236(12) -0.0039(10) -0.0046(10) 0.0054(10)
C35 0.0266(12) 0.0287(12) 0.0217(11) -0.0070(9) 0.0039(9) -0.0010(9)
C36 0.0291(12) 0.0206(11) 0.0247(11) -0.0062(9) 0.0059(9) -0.0004(9)
C37 0.0214(11) 0.0264(11) 0.0226(11) 0.0025(9) 0.0077(9) 0.0096(9)
C38 0.0183(11) 0.0387(13) 0.0247(12) 0.0042(10) 0.0065(9) 0.0063(10)
C39 0.0196(11) 0.0341(13) 0.0404(14) 0.0093(11) 0.0001(10) -0.0066(10)
C40 0.0316(13) 0.0286(13) 0.0266(12) 0.0061(10) -0.0072(10) -0.0111(10)
C41 0.0182(10) 0.0182(10) 0.0185(10) -0.0028(8) 0.0019(8) -0.0032(8)
C42 0.0286(12) 0.0293(12) 0.0190(11) 0.0005(9) -0.0012(9) -0.0056(10)
C43 0.0326(12) 0.0212(11) 0.0247(11) 0.0036(9) 0.0034(10) 0.0019(9)
C44 0.0275(12) 0.0268(12) 0.0183(11) 0.0004(9) 0.0053(9) -0.0032(9)
C45 0.0203(10) 0.0179(10) 0.0116(10) 0.0005(8) 0.0025(8) -0.0013(8)
C46 0.0259(11) 0.0192(11) 0.0280(11) -0.0016(9) 0.0084(9) -0.0005(9)
C47 0.0367(13) 0.0189(11) 0.0319(12) -0.0042(9) 0.0138(10) -0.0054(10)
C48 0.0439(14) 0.0170(11) 0.0209(11) 0.0001(9) 0.0072(10) 0.0075(10)
C49 0.0257(12) 0.0301(13) 0.0268(12) -0.0036(10) -0.0013(9) 0.0093(10)
C50 0.0227(11) 0.0209(11) 0.0254(11) -0.0036(9) -0.0012(9) -0.0005(9)
C51 0.0143(10) 0.0150(10) 0.0172(10) -0.0028(8) 0.0011(8) 0.0039(8)
C52 0.0185(10) 0.0212(11) 0.0214(11) -0.0005(9) 0.0042(9) 0.0026(8)
C53 0.0226(11) 0.0336(12) 0.0168(11) -0.0034(9) -0.0009(9) 0.0106(10)
C54 0.0185(11) 0.0257(12) 0.0290(12) -0.0090(9) -0.0098(9) 0.0045(9)
C55 0.0221(11) 0.0263(12) 0.0347(13) -0.0015(10) -0.0029(10) -0.0069(9)
C56 0.0234(11) 0.0249(11) 0.0213(11) -0.0014(9) 0.0014(9) -0.0043(9)

loop_
_atom_type_symbol
_atom_type_description
_atom_type_scat_dispersion_real
_atom_type_scat_dispersion_imag
_atom_type_scat_source
C C 0.0033 0.0016 'International Tables Vol C Tables 4.2.6.8 and 6.1.1.4'
H H 0.0000 0.0000 'International Tables Vol C Tables 4.2.6.8 and 6.1.1.4'
O O 0.0106 0.0060 'International Tables Vol C Tables 4.2.6.8 and 6.1.1.4'
Si Si 0.0817 0.0704 'International Tables Vol C Tables 4.2.6.8 and 6.1.1.4'
S S 0.1246 0.1234 'International Tables Vol C Tables 4.2.6.8 and 6.1.1.4'
K K 0.2009 0.2494 'International Tables Vol C Tables 4.2.6.8 and 6.1.1.4'

loop_
_geom_angle_atom_site_label_1
_geom_angle_atom_site_label_2
_geom_angle_atom_site_label_3
_geom_angle
Si1 S1 K1 112.36(3)
Si2 S2 K2 110.59(3)
O3 K1 O1 118.69(4)
O3 K1 O5 117.81(4)
O1 K1 O5 118.59(4)
O3 K1 O6 156.78(4)
O1 K1 O6 60.02(4)
O5 K1 O6 58.59(5)
O3 K1 O4 59.17(4)
O1 K1 O4 157.53(4)
O5 K1 O4 58.65(4)
O6 K1 O4 112.16(5)
O3 K1 O2 59.24(4)
O1 K1 O2 59.46(4)
O5 K1 O2 158.70(4)
O6 K1 O2 114.70(4)
O4 K1 O2 114.01(4)
O3 K1 S1 87.84(3)
O1 K1 S1 80.41(3)
O5 K1 S1 123.55(4)
O6 K1 S1 113.59(4)
O4 K1 S1 120.59(3)
O2 K1 S1 77.71(3)
O12 K2 O8 117.12(4)
O12 K2 O10 119.39(4)
O8 K2 O10 116.65(4)
O12 K2 O11 60.20(4)
O8 K2 O11 156.81(4)
O10 K2 O11 59.29(4)
O12 K2 O9 154.90(4)
O8 K2 O9 58.31(4)
O10 K2 O9 58.34(4)
O11 K2 O9 113.13(4)
O12 K2 O7 58.81(4)
O8 K2 O7 58.31(4)
O10 K2 O7 154.25(4)
O11 K2 O7 114.13(4)
O9 K2 O7 111.18(4)
O12 K2 S2 82.71(3)
O8 K2 S2 126.04(4)
O10 K2 S2 87.51(3)
O11 K2 S2 77.14(3)
O9 K2 S2 120.75(3)
O7 K2 S2 116.31(3)
C17 Si1 C23 104.77(8)
C17 Si1 C13 105.66(8)
C23 Si1 C13 110.95(9)
C17 Si1 S1 112.27(6)
C23 Si1 S1 112.02(6)
C13 Si1 S1 110.86(6)
C45 Si2 C51 105.20(8)
C45 Si2 C41 105.78(8)
C51 Si2 C41 111.48(8)
C45 Si2 S2 110.95(6)
C51 Si2 S2 111.70(6)
C41 Si2 S2 111.38(6)
C12 O1 C1 112.22(15)
C12 O1 K1 116.68(12)
C1 O1 K1 118.01(11)
C3 O2 C2 111.84(15)
C3 O2 K1 105.97(10)
C2 O2 K1 108.38(10)
C4 O3 C5 112.87(15)
C4 O3 K1 120.16(11)
C5 O3 K1 120.19(12)
C6 O4 C7 110.99(17)
C6 O4 K1 110.91(11)
C7 O4 K1 109.82(12)
C8 O5 C9 112.10(17)
C8 O5 K1 119.63(13)
C9 O5 K1 118.86(13)
C10 O6 C11 112.25(15)
C10 O6 K1 113.59(13)
C11 O6 K1 110.89(11)
C29 O7 C40 112.54(16)
C29 O7 K2 108.97(12)
C40 O7 K2 109.16(11)
C30 O8 C31 111.10(16)
C30 O8 K2 120.84(12)
C31 O8 K2 121.17(12)
C33 O9 C32 110.89(16)
C33 O9 K2 110.58(11)
C32 O9 K2 108.82(12)
C34 O10 C35 113.29(15)
C34 O10 K2 120.64(12)
C35 O10 K2 119.21(11)
C37 O11 C36 111.35(14)
C37 O11 K2 106.69(10)
C36 O11 K2 107.04(10)
C38 O12 C39 112.54(15)
C38 O12 K2 118.55(11)
C39 O12 K2 120.93(11)
O1 C1 C2 108.85(16)
O2 C2 C1 108.67(16)
O2 C3 C4 108.97(16)
O3 C4 C3 108.87(15)
O3 C5 C6 108.41(17)
O4 C6 C5 109.59(17)
O4 C7 C8 109.07(19)
O5 C8 C7 109.33(19)
O5 C9 C10 108.58(18)
O6 C10 C9 108.89(18)
O6 C11 C12 108.59(17)
O1 C12 C11 109.26(17)
C15 C13 C14 107.97(16)
C15 C13 C16 110.04(16)
C14 C13 C16 108.09(16)
C15 C13 Si1 113.60(13)
C14 C13 Si1 107.91(13)
C16 C13 Si1 109.06(13)
C18 C17 C22 116.55(18)
C18 C17 Si1 120.60(15)
C22 C17 Si1 122.79(15)
C19 C18 C17 122.49(19)
C20 C19 C18 119.2(2)
C21 C20 C19 120.26(19)
C20 C21 C22 120.0(2)
C21 C22 C17 121.50(19)
C28 C23 C24 115.70(17)
C28 C23 Si1 126.88(15)
C24 C23 Si1 117.42(15)
C25 C24 C23 122.27(19)
C26 C25 C24 120.55(19)
C27 C26 C25 118.74(19)
C26 C27 C28 120.6(2)
C27 C28 C23 122.13(19)
O7 C29 C30 109.13(18)
O8 C30 C29 108.30(18)
O8 C31 C32 109.12(18)
O9 C32 C31 108.85(19)
O9 C33 C34 109.14(17)
O10 C34 C33 108.12(16)
O10 C35 C36 108.49(16)
O11 C36 C35 108.72(16)
O11 C37 C38 109.03(16)
O12 C38 C37 108.99(16)
O12 C39 C40 108.77(17)
O7 C40 C39 108.99(17)
C44 C41 C42 107.47(16)
C44 C41 C43 110.02(16)
C42 C41 C43 108.20(16)
C44 C41 Si2 114.24(13)
C42 C41 Si2 107.41(13)
C43 C41 Si2 109.29(13)
C50 C45 C46 116.81(18)
C50 C45 Si2 122.73(14)
C46 C45 Si2 120.45(14)
C47 C46 C45 122.00(19)
C48 C47 C46 119.8(2)
C47 C48 C49 119.82(19)
C48 C49 C50 120.0(2)
C45 C50 C49 121.46(19)
C52 C51 C56 115.75(17)
C52 C51 Si2 117.54(14)
C56 C51 Si2 126.70(15)
C53 C52 C51 122.20(19)
C54 C53 C52 120.65(19)
C53 C54 C55 118.82(19)
C54 C55 C56 120.3(2)
C55 C56 C51 122.22(19)

loop_
_geom_bond_atom_site_label_1
_geom_bond_atom_site_label_2
_geom_bond_distance
S1 Si1 2.0529(8)
S1 K1 3.1582(8)
S2 Si2 2.0556(8)
S2 K2 3.2413(9)
K1 O3 2.7788(14)
K1 O1 2.8094(14)
K1 O5 2.8364(16)
K1 O6 2.8384(14)
K1 O4 2.8805(15)
K1 O2 2.9017(14)
K2 O12 2.7713(15)
K2 O8 2.8046(15)
K2 O10 2.8053(14)
K2 O11 2.8634(14)
K2 O9 2.9081(15)
K2 O7 2.9266(15)
Si1 C17 1.899(2)
Si1 C23 1.9030(19)
Si1 C13 1.9241(19)
Si2 C45 1.895(2)
Si2 C51 1.9044(19)
Si2 C41 1.925(2)
O1 C12 1.410(2)
O1 C1 1.419(2)
O2 C3 1.425(2)
O2 C2 1.427(2)
O3 C4 1.418(2)
O3 C5 1.423(2)
O4 C6 1.417(3)
O4 C7 1.434(3)
O5 C8 1.419(3)
O5 C9 1.425(3)
O6 C10 1.420(3)
O6 C11 1.426(2)
O7 C29 1.414(3)
O7 C40 1.425(2)
O8 C30 1.419(3)
O8 C31 1.426(3)
O9 C33 1.419(2)
O9 C32 1.429(2)
O10 C34 1.416(2)
O10 C35 1.423(2)
O11 C37 1.424(2)
O11 C36 1.427(2)
O12 C38 1.415(2)
O12 C39 1.427(2)
C1 C2 1.485(3)
C3 C4 1.492(3)
C5 C6 1.497(3)
C7 C8 1.488(3)
C9 C10 1.491(3)
C11 C12 1.492(3)
C13 C15 1.530(3)
C13 C14 1.532(3)
C13 C16 1.533(3)
C17 C18 1.394(3)
C17 C22 1.396(3)
C18 C19 1.385(3)
C19 C20 1.381(3)
C20 C21 1.371(3)
C21 C22 1.394(3)
C23 C28 1.396(3)
C23 C24 1.401(3)
C24 C25 1.381(3)
C25 C26 1.379(3)
C26 C27 1.376(3)
C27 C28 1.387(3)
C29 C30 1.493(3)
C31 C32 1.489(3)
C33 C34 1.491(3)
C35 C36 1.495(3)
C37 C38 1.493(3)
C39 C40 1.487(3)
C41 C44 1.531(3)
C41 C42 1.534(3)
C41 C43 1.536(3)
C45 C50 1.390(3)
C45 C46 1.396(3)
C46 C47 1.385(3)
C47 C48 1.372(3)
C48 C49 1.379(3)
C49 C50 1.391(3)
C51 C52 1.397(3)
C51 C56 1.399(3)
C52 C53 1.386(3)
C53 C54 1.378(3)
C54 C55 1.378(3)
C55 C56 1.391(3)

loop_
_platon_squeeze_void_nr
_platon_squeeze_void_average_x
_platon_squeeze_void_average_y
_platon_squeeze_void_average_z
_platon_squeeze_void_volume
_platon_squeeze_void_count_electrons
_platon_squeeze_void_content
1 0.250 0.213 0.250 115 35 tetrahydrofuran
2 0.750 0.516 0.250 119 34 tetrahydrofuran
3 0.250 0.484 0.750 119 35 tetrahydrofuran
4 0.750 0.786 0.750 115 35 tetrahydrofuran
